data_7211948
loop_
_publ_author_name
'Barnes, Nicholas A.'
'Flower, Kevin R.'
'Fyyaz, Saad A.'
'Godfrey, Stephen M.'
'McGown, Alan T.'
'Miles, Philip J.'
'Pritchard, Robin G.'
'Warren, John E.'

_publ_section_title
;
 Can the solid state structures of the dihalogen adducts R3EX2 (E = P, As;
 R = alkyl, aryl; X = Br, I) with the molecular spoke geometry be
 considered good mimics of the gold(i) systems [(R3E)AuX] (E = As, P; R =
 alkyl, aryl; X = Cl, Br, I)?
;
_journal_issue 3
_journal_name_full CrystEngComm
_journal_page_first 784
_journal_paper_doi 10.1039/b917245a
_journal_volume 12
_journal_year 2010
_chemical_compound_source 'synthesis as described'
_chemical_formula_moiety 'C24 H19 Au1 Cl1 P1'
_chemical_formula_sum 'C24 H19 Au Cl P'
_chemical_formula_weight 570.78
_space_group_IT_number 14
_symmetry_cell_setting monoclinic
_symmetry_Int_Tables_number 14
_symmetry_space_group_name_Hall '-P 2yn'
_symmetry_space_group_name_H-M 'P 1 21/n 1'
_atom_sites_solution_hydrogens geom
_atom_sites_solution_primary direct
_atom_sites_solution_secondary difmap
_audit_creation_date 2008-06-20T11:27:19-00:00
_audit_creation_method 'WinGX routine CIF_UPDATE'
_cell_angle_alpha 90
_cell_angle_beta 111.5040(10)
_cell_angle_gamma 90
_cell_formula_units_Z 4
_cell_length_a 9.9636(9)
_cell_length_b 21.5367(19)
_cell_length_c 9.9994(9)
_cell_measurement_reflns_used 7862
_cell_measurement_temperature 150(2)
_cell_measurement_theta_max 59.351
_cell_measurement_theta_min 4.671
_cell_measurement_wavelength 0.6939
_cell_volume 1996.3(3)
_computing_cell_refinement 'APEXII (Bruker, 2008)'
_computing_data_collection 'APEXII (Bruker, 2008)'
_computing_data_reduction 'SAINT v7.53a (Bruker, 2008)'
_computing_molecular_graphics 'X-Seed (Barbour, 1997)'
_computing_publication_material 'WinGX publication routines (Farrugia, 1999)'
_computing_structure_refinement 'SHELXL-97 (Sheldrick, 1997)'
_computing_structure_solution 'SHELXS-97 (Sheldrick, 1990)'
_diffrn_ambient_temperature 150(2)
_diffrn_measured_fraction_theta_full 0.987
_diffrn_measured_fraction_theta_max 0.987
_diffrn_measurement_device 'APEXII CCD camera on D8 diffractometer'
_diffrn_measurement_device_type 'CCD area detector'
_diffrn_measurement_method 'omega rotation'
_diffrn_radiation_collimation '0.2 mm double-pinhole'
_diffrn_radiation_monochromator 'Silicon (111)'
_diffrn_radiation_probe x-ray
_diffrn_radiation_type synchrotron
_diffrn_radiation_wavelength 0.6939
_diffrn_reflns_av_R_equivalents 0.0533
_diffrn_reflns_av_unetI/netI 0.0601
_diffrn_reflns_limit_h_max 9
_diffrn_reflns_limit_h_min -14
_diffrn_reflns_limit_k_max 30
_diffrn_reflns_limit_k_min -30
_diffrn_reflns_limit_l_max 14
_diffrn_reflns_limit_l_min -13
_diffrn_reflns_number 15733
_diffrn_reflns_theta_full 29.7
_diffrn_reflns_theta_max 29.7
_diffrn_reflns_theta_min 2.33
_diffrn_source synchrotron
_diffrn_source_type 'Station 9.8, SRS, Daresbury'
_exptl_absorpt_coefficient_mu 7.095
_exptl_absorpt_correction_T_max 0.3311
_exptl_absorpt_correction_T_min 0.3311
_exptl_absorpt_correction_type multi-scan
_exptl_absorpt_process_details 'SADABS-2008/1 (Bruker-Nonius, 2008)'
_exptl_crystal_colour colourless
_exptl_crystal_density_diffrn 1.899
_exptl_crystal_density_method 'not measured'
_exptl_crystal_description prism
_exptl_crystal_F_000 1096
_exptl_crystal_recrystallization_method 'Slow evaporation from DCCl3'
_exptl_crystal_size_max 0.2
_exptl_crystal_size_mid 0.2
_exptl_crystal_size_min 0.2
_refine_diff_density_max 1.39
_refine_diff_density_min -1.073
_refine_diff_density_rms 0.16
_refine_ls_extinction_method none
_refine_ls_goodness_of_fit_ref 1.027
_refine_ls_hydrogen_treatment constr
_refine_ls_matrix_type full
_refine_ls_number_parameters 244
_refine_ls_number_reflns 6005
_refine_ls_number_restraints 0
_refine_ls_restrained_S_all 1.027
_refine_ls_R_factor_all 0.0343
_refine_ls_R_factor_gt 0.0315
_refine_ls_shift/su_max 0.001
_refine_ls_shift/su_mean 0
_refine_ls_structure_factor_coef Fsqd
_refine_ls_weighting_details 'calc w=1/[\s^2^(Fo^2^)+(0.0225P)^2^+0.0000P] where P=(Fo^2^+2Fc^2^)/3'
_refine_ls_weighting_scheme calc
_refine_ls_wR_factor_gt 0.0754
_refine_ls_wR_factor_ref 0.0771
_reflns_number_gt 5421
_reflns_number_total 6005
_reflns_threshold_expression >2sigma(I)
_cod_data_source_file b917245a.txt
_cod_data_source_block 2a
_cod_original_sg_symbol_H-M 'P 21/n'
_cod_database_code 7211948

loop_
_symmetry_equiv_pos_as_xyz
'x, y, z'
'-x+1/2, y+1/2, -z+1/2'
'-x, -y, -z'
'x-1/2, -y-1/2, z-1/2'

loop_
_atom_site_label
_atom_site_type_symbol
_atom_site_fract_x
_atom_site_fract_y
_atom_site_fract_z
_atom_site_U_iso_or_equiv
_atom_site_adp_type
_atom_site_occupancy
_atom_site_symmetry_multiplicity
_atom_site_calc_flag
_atom_site_refinement_flags
Au1 Au 0.191908(12) 0.153714(5) 0.686326(12) 0.02023(5) Uani 1 1 d .
Cl1 Cl 0.09434(12) 0.14975(4) 0.44127(10) 0.0335(2) Uani 1 1 d .
P1 P 0.28654(9) 0.15825(3) 0.92565(9) 0.01864(15) Uani 1 1 d .
C1 C 0.2447(3) 0.09068(13) 1.0141(3) 0.0210(6) Uani 1 1 d .
C2 C 0.2182(4) 0.09934(14) 1.1411(3) 0.0249(6) Uani 1 1 d .
H2 H 0.2253 0.1398 1.181 0.03 Uiso 1 1 calc R
C3 C 0.1815(4) 0.04944(15) 1.2097(4) 0.0276(7) Uani 1 1 d .
H3 H 0.1654 0.0555 1.2968 0.033 Uiso 1 1 calc R
C4 C 0.1686(4) -0.00950(16) 1.1488(4) 0.0300(7) Uani 1 1 d .
H4 H 0.1412 -0.0436 1.1934 0.036 Uiso 1 1 calc R
C5 C 0.1955(4) -0.01870(14) 1.0241(3) 0.0250(6) Uani 1 1 d .
H5 H 0.1863 -0.0592 0.984 0.03 Uiso 1 1 calc R
C6 C 0.2364(3) 0.03078(13) 0.9555(3) 0.0221(6) Uani 1 1 d .
C7 C 0.2678(3) 0.01647(13) 0.8251(3) 0.0212(6) Uani 1 1 d .
C8 C 0.1640(4) -0.01176(16) 0.7066(3) 0.0272(6) Uani 1 1 d .
H8 H 0.0715 -0.0207 0.7088 0.033 Uiso 1 1 calc R
C9 C 0.1938(4) -0.02694(16) 0.5857(4) 0.0330(8) Uani 1 1 d .
H9 H 0.1216 -0.0457 0.5054 0.04 Uiso 1 1 calc R
C10 C 0.3283(4) -0.01484(16) 0.5819(4) 0.0329(8) Uani 1 1 d .
H10 H 0.348 -0.0249 0.4984 0.04 Uiso 1 1 calc R
C11 C 0.4349(4) 0.01194(15) 0.6991(4) 0.0292(7) Uani 1 1 d .
H11 H 0.528 0.0195 0.6968 0.035 Uiso 1 1 calc R
C12 C 0.4048(4) 0.02773(14) 0.8203(3) 0.0247(6) Uani 1 1 d .
H12 H 0.4776 0.0463 0.9005 0.03 Uiso 1 1 calc R
C13 C 0.2188(3) 0.22565(13) 0.9920(3) 0.0209(6) Uani 1 1 d .
C14 C 0.0704(4) 0.23276(15) 0.9531(4) 0.0297(7) Uani 1 1 d .
H14 H 0.0071 0.201 0.9001 0.036 Uiso 1 1 calc R
C15 C 0.0144(4) 0.28586(16) 0.9912(4) 0.0360(8) Uani 1 1 d .
H15 H -0.0869 0.2903 0.965 0.043 Uiso 1 1 calc R
C16 C 0.1068(5) 0.33249(16) 1.0678(4) 0.0366(9) Uani 1 1 d .
H16 H 0.0687 0.3688 1.0948 0.044 Uiso 1 1 calc R
C17 C 0.2539(5) 0.32621(15) 1.1048(4) 0.0368(8) Uani 1 1 d .
H17 H 0.3169 0.3584 1.1562 0.044 Uiso 1 1 calc R
C18 C 0.3101(4) 0.27269(14) 1.0669(4) 0.0292(7) Uani 1 1 d .
H18 H 0.4114 0.2685 1.0925 0.035 Uiso 1 1 calc R
C19 C 0.4812(3) 0.16600(13) 0.9979(3) 0.0195(5) Uani 1 1 d .
C20 C 0.5613(4) 0.15510(13) 1.1432(4) 0.0266(7) Uani 1 1 d .
H20 H 0.5142 0.1423 1.2058 0.032 Uiso 1 1 calc R
C21 C 0.7107(4) 0.16304(16) 1.1960(4) 0.0288(8) Uani 1 1 d .
H21 H 0.7653 0.1553 1.2945 0.035 Uiso 1 1 calc R
C22 C 0.7790(4) 0.18192(15) 1.1069(4) 0.0312(7) Uani 1 1 d .
H22 H 0.8803 0.1884 1.1446 0.037 Uiso 1 1 calc R
C23 C 0.7014(4) 0.19167(16) 0.9615(4) 0.0316(7) Uani 1 1 d .
H23 H 0.7499 0.2033 0.8994 0.038 Uiso 1 1 calc R
C24 C 0.5522(4) 0.18427(15) 0.9073(3) 0.0256(6) Uani 1 1 d .
H24 H 0.4986 0.1917 0.8084 0.031 Uiso 1 1 calc R

loop_
_atom_site_aniso_label
_atom_site_aniso_U_11
_atom_site_aniso_U_22
_atom_site_aniso_U_33
_atom_site_aniso_U_23
_atom_site_aniso_U_13
_atom_site_aniso_U_12
Au1 0.02041(7) 0.02115(7) 0.01810(8) -0.00085(4) 0.00586(5) 0.00046(4)
Cl1 0.0394(5) 0.0359(4) 0.0188(4) -0.0022(3) 0.0032(4) 0.0039(3)
P1 0.0197(4) 0.0192(3) 0.0180(4) -0.0012(2) 0.0081(3) -0.0015(3)
C1 0.0210(14) 0.0193(12) 0.0246(14) 0.0019(11) 0.0107(12) 0.0008(11)
C2 0.0271(16) 0.0255(14) 0.0245(15) -0.0015(12) 0.0124(13) -0.0010(12)
C3 0.0317(17) 0.0301(16) 0.0268(15) 0.0019(12) 0.0176(14) 0.0031(13)
C4 0.0313(17) 0.0289(16) 0.0351(17) 0.0053(14) 0.0182(15) -0.0008(13)
C5 0.0278(16) 0.0208(13) 0.0287(16) 0.0022(12) 0.0129(13) -0.0030(12)
C6 0.0204(14) 0.0215(13) 0.0242(14) -0.0019(11) 0.0078(12) -0.0012(11)
C7 0.0229(14) 0.0153(12) 0.0263(15) 0.0039(10) 0.0100(12) 0.0017(11)
C8 0.0247(15) 0.0316(16) 0.0259(15) -0.0024(12) 0.0098(13) 0.0015(13)
C9 0.038(2) 0.0344(17) 0.0222(15) -0.0069(13) 0.0056(14) -0.0003(15)
C10 0.043(2) 0.0339(17) 0.0255(16) 0.0003(13) 0.0167(16) 0.0095(15)
C11 0.0315(17) 0.0287(15) 0.0350(18) 0.0036(13) 0.0212(15) 0.0019(13)
C12 0.0239(15) 0.0245(14) 0.0267(15) 0.0008(12) 0.0107(13) 0.0031(12)
C13 0.0271(15) 0.0178(12) 0.0202(13) 0.0010(10) 0.0114(12) -0.0005(11)
C14 0.0284(16) 0.0256(14) 0.0371(18) -0.0049(13) 0.0142(15) -0.0013(13)
C15 0.036(2) 0.0320(17) 0.049(2) 0.0043(15) 0.0268(18) 0.0058(15)
C16 0.052(2) 0.0255(15) 0.044(2) 0.0005(15) 0.032(2) 0.0056(16)
C17 0.050(2) 0.0221(15) 0.039(2) -0.0088(14) 0.0172(18) -0.0021(15)
C18 0.0307(17) 0.0253(14) 0.0303(17) -0.0051(12) 0.0095(14) -0.0030(13)
C19 0.0187(13) 0.0211(12) 0.0197(14) -0.0017(11) 0.0082(11) -0.0010(11)
C20 0.0275(17) 0.0306(16) 0.0193(15) -0.0018(11) 0.0056(13) -0.0004(12)
C21 0.0261(17) 0.0293(16) 0.0261(18) -0.0021(12) 0.0039(14) 0.0003(13)
C22 0.0232(16) 0.0259(15) 0.044(2) -0.0058(14) 0.0110(15) -0.0036(13)
C23 0.0246(16) 0.0362(17) 0.0365(19) 0.0011(14) 0.0141(14) -0.0040(14)
C24 0.0230(15) 0.0308(15) 0.0237(15) 0.0023(12) 0.0095(12) -0.0015(12)

loop_
_atom_type_symbol
_atom_type_description
_atom_type_scat_dispersion_real
_atom_type_scat_dispersion_imag
_atom_type_scat_source
C C -0.002 0.0015 'International Tables Vol C Tables 4.2.6.8 and 6.1.1.4'
H H 0 0 'International Tables Vol C Tables 4.2.6.8 and 6.1.1.4'
P P 0.0844 0.0907 'International Tables Vol C Tables 4.2.6.8 and 6.1.1.4'
Cl Cl 0.1195 0.1523 'International Tables Vol C Tables 4.2.6.8 and 6.1.1.4'
Au Au -2.0553 8.5055 'International Tables Vol C Tables 4.2.6.8 and 6.1.1.4'

loop_
_geom_angle_atom_site_label_1
_geom_angle_atom_site_label_2
_geom_angle_atom_site_label_3
_geom_angle
P1 Au1 Cl1 179.60(3)
C19 P1 C13 105.44(14)
C19 P1 C1 106.31(14)
C13 P1 C1 106.08(15)
C19 P1 Au1 113.67(11)
C13 P1 Au1 110.96(10)
C1 P1 Au1 113.74(10)
C2 C1 C6 119.8(3)
C2 C1 P1 119.0(2)
C6 C1 P1 121.2(2)
C3 C2 C1 120.9(3)
C3 C2 H2 119.5
C1 C2 H2 119.5
C4 C3 C2 119.1(3)
C4 C3 H3 120.5
C2 C3 H3 120.5
C5 C4 C3 120.5(3)
C5 C4 H4 119.7
C3 C4 H4 119.7
C4 C5 C6 121.2(3)
C4 C5 H5 119.4
C6 C5 H5 119.4
C5 C6 C1 118.4(3)
C5 C6 C7 117.6(3)
C1 C6 C7 123.9(3)
C8 C7 C12 118.3(3)
C8 C7 C6 120.5(3)
C12 C7 C6 121.1(3)
C9 C8 C7 121.0(3)
C9 C8 H8 119.5
C7 C8 H8 119.5
C10 C9 C8 120.1(3)
C10 C9 H9 120
C8 C9 H9 120
C9 C10 C11 120.4(3)
C9 C10 H10 119.8
C11 C10 H10 119.8
C10 C11 C12 119.6(3)
C10 C11 H11 120.2
C12 C11 H11 120.2
C11 C12 C7 120.6(3)
C11 C12 H12 119.7
C7 C12 H12 119.7
C18 C13 C14 119.4(3)
C18 C13 P1 121.4(3)
C14 C13 P1 118.8(2)
C15 C14 C13 120.5(3)
C15 C14 H14 119.7
C13 C14 H14 119.7
C14 C15 C16 119.7(4)
C14 C15 H15 120.1
C16 C15 H15 120.1
C17 C16 C15 120.1(3)
C17 C16 H16 120
C15 C16 H16 120
C16 C17 C18 120.1(3)
C16 C17 H17 120
C18 C17 H17 120
C13 C18 C17 120.2(3)
C13 C18 H18 119.9
C17 C18 H18 119.9
C24 C19 C20 119.4(3)
C24 C19 P1 119.4(2)
C20 C19 P1 121.2(3)
C21 C20 C19 119.7(3)
C21 C20 H20 120.1
C19 C20 H20 120.1
C22 C21 C20 120.5(3)
C22 C21 H21 119.8
C20 C21 H21 119.8
C21 C22 C23 120.6(3)
C21 C22 H22 119.7
C23 C22 H22 119.7
C22 C23 C24 119.7(3)
C22 C23 H23 120.2
C24 C23 H23 120.2
C23 C24 C19 120.2(3)
C23 C24 H24 119.9
C19 C24 H24 119.9

loop_
_geom_bond_atom_site_label_1
_geom_bond_atom_site_label_2
_geom_bond_distance
Au1 P1 2.2297(9)
Au1 Cl1 2.2826(9)
P1 C19 1.813(3)
P1 C13 1.825(3)
P1 C1 1.829(3)
C1 C2 1.401(4)
C1 C6 1.406(4)
C2 C3 1.394(4)
C2 H2 0.95
C3 C4 1.393(5)
C3 H3 0.95
C4 C5 1.383(5)
C4 H4 0.95
C5 C6 1.406(4)
C5 H5 0.95
C6 C7 1.482(4)
C7 C8 1.395(4)
C7 C12 1.403(4)
C8 C9 1.386(5)
C8 H8 0.95
C9 C10 1.379(6)
C9 H9 0.95
C10 C11 1.386(5)
C10 H10 0.95
C11 C12 1.394(4)
C11 H11 0.95
C12 H12 0.95
C13 C18 1.384(4)
C13 C14 1.392(5)
C14 C15 1.386(5)
C14 H14 0.95
C15 C16 1.388(5)
C15 H15 0.95
C16 C17 1.381(6)
C16 H16 0.95
C17 C18 1.393(5)
C17 H17 0.95
C18 H18 0.95
C19 C24 1.394(4)
C19 C20 1.397(5)
C20 C21 1.396(5)
C20 H20 0.95
C21 C22 1.366(5)
C21 H21 0.95
C22 C23 1.390(5)
C22 H22 0.95
C23 C24 1.392(5)
C23 H23 0.95
C24 H24 0.95

loop_
_geom_torsion_atom_site_label_1
_geom_torsion_atom_site_label_2
_geom_torsion_atom_site_label_3
_geom_torsion_atom_site_label_4
_geom_torsion
Cl1 Au1 P1 C19 -110(5)
Cl1 Au1 P1 C13 9(5)
Cl1 Au1 P1 C1 128(5)
C19 P1 C1 C2 91.4(3)
C13 P1 C1 C2 -20.5(3)
Au1 P1 C1 C2 -142.7(2)
C19 P1 C1 C6 -89.7(3)
C13 P1 C1 C6 158.4(2)
Au1 P1 C1 C6 36.1(3)
C6 C1 C2 C3 -0.9(5)
P1 C1 C2 C3 178.0(2)
C1 C2 C3 C4 -1.2(5)
C2 C3 C4 C5 1.7(5)
C3 C4 C5 C6 0.0(5)
C4 C5 C6 C1 -2.1(5)
C4 C5 C6 C7 178.0(3)
C2 C1 C6 C5 2.5(5)
P1 C1 C6 C5 -176.3(2)
C2 C1 C6 C7 -177.6(3)
P1 C1 C6 C7 3.5(4)
C5 C6 C7 C8 57.5(4)
C1 C6 C7 C8 -122.3(3)
C5 C6 C7 C12 -118.9(3)
C1 C6 C7 C12 61.2(4)
C12 C7 C8 C9 -1.6(5)
C6 C7 C8 C9 -178.1(3)
C7 C8 C9 C10 0.8(5)
C8 C9 C10 C11 0.7(5)
C9 C10 C11 C12 -1.2(5)
C10 C11 C12 C7 0.3(5)
C8 C7 C12 C11 1.0(4)
C6 C7 C12 C11 177.6(3)
C19 P1 C13 C18 6.5(3)
C1 P1 C13 C18 119.0(3)
Au1 P1 C13 C18 -117.0(3)
C19 P1 C13 C14 179.7(3)
C1 P1 C13 C14 -67.8(3)
Au1 P1 C13 C14 56.2(3)
C18 C13 C14 C15 -1.2(5)
P1 C13 C14 C15 -174.5(3)
C13 C14 C15 C16 0.5(6)
C14 C15 C16 C17 0.5(6)
C15 C16 C17 C18 -0.8(6)
C14 C13 C18 C17 1.0(5)
P1 C13 C18 C17 174.1(3)
C16 C17 C18 C13 0.0(6)
C13 P1 C19 C24 -105.5(3)
C1 P1 C19 C24 142.2(2)
Au1 P1 C19 C24 16.3(3)
C13 P1 C19 C20 73.3(3)
C1 P1 C19 C20 -39.0(3)
Au1 P1 C19 C20 -164.9(2)
C24 C19 C20 C21 0.5(4)
P1 C19 C20 C21 -178.4(2)
C19 C20 C21 C22 0.6(5)
C20 C21 C22 C23 -2.0(5)
C21 C22 C23 C24 2.3(5)
C22 C23 C24 C19 -1.2(5)
C20 C19 C24 C23 -0.1(5)
P1 C19 C24 C23 178.7(3)
